data_7221235
loop_
_publ_author_name
'Nagel, A.'
'Range, K.J.'

_publ_section_title
;
 Die Kristallstruktur von Ag7 Ge S5 I
;
_journal_name_full
;
Zeitschrift fuer Naturforschung, Teil B. Anorganische Chemie, Organische 
Chemie (33,1978-41,1986)
;
_journal_page_first 360
_journal_page_last 362
_journal_volume 34
_journal_year 1979
_chemical_formula_sum 'Ag7.11 Ge I S5'
_chemical_name_systematic 'Ag7.11 Ge S5 I'
_space_group_IT_number 216
_symmetry_space_group_name_Hall 'F -4 2 3'
_symmetry_space_group_name_H-M 'F -4 3 m'
_cell_angle_alpha 90
_cell_angle_beta 90
_cell_angle_gamma 90
_cell_formula_units_Z 4
_cell_length_a 10.722
_cell_length_b 10.722
_cell_length_c 10.722
_cell_volume 1232.615
_citation_journal_id_ASTM ZNBAD2
_cod_data_source_file Nagel_ZNBAD2_1979_168.cif
_cod_data_source_block Ag7.11Ge1I1S5
_cod_original_formula_sum 'Ag7.11 Ge1 I1 S5'
_cod_database_code 7221235

loop_
_symmetry_equiv_pos_as_xyz
x,y,z
y,-x,-z
-x,-y,z
-y,x,-z
x,-y,-z
-y,-x,z
-x,y,-z
y,x,z
z,x,y
x,-z,-y
-z,-x,y
-x,z,-y
z,-x,-y
-x,-z,y
-z,x,-y
x,z,y
y,z,x
y,-z,-x
-z,-y,x
-y,z,-x
z,y,x
-y,-z,x
-z,y,-x
z,-y,-x
x,y+1/2,z+1/2
y,-x+1/2,-z+1/2
-x,-y+1/2,z+1/2
-y,x+1/2,-z+1/2
x,-y+1/2,-z+1/2
-y,-x+1/2,z+1/2
-x,y+1/2,-z+1/2
y,x+1/2,z+1/2
z,x+1/2,y+1/2
x,-z+1/2,-y+1/2
-z,-x+1/2,y+1/2
-x,z+1/2,-y+1/2
z,-x+1/2,-y+1/2
-x,-z+1/2,y+1/2
-z,x+1/2,-y+1/2
x,z+1/2,y+1/2
y,z+1/2,x+1/2
y,-z+1/2,-x+1/2
-z,-y+1/2,x+1/2
-y,z+1/2,-x+1/2
z,y+1/2,x+1/2
-y,-z+1/2,x+1/2
-z,y+1/2,-x+1/2
z,-y+1/2,-x+1/2
x+1/2,y,z+1/2
y+1/2,-x,-z+1/2
-x+1/2,-y,z+1/2
-y+1/2,x,-z+1/2
x+1/2,-y,-z+1/2
-y+1/2,-x,z+1/2
-x+1/2,y,-z+1/2
y+1/2,x,z+1/2
z+1/2,x,y+1/2
x+1/2,-z,-y+1/2
-z+1/2,-x,y+1/2
-x+1/2,z,-y+1/2
z+1/2,-x,-y+1/2
-x+1/2,-z,y+1/2
-z+1/2,x,-y+1/2
x+1/2,z,y+1/2
y+1/2,z,x+1/2
y+1/2,-z,-x+1/2
-z+1/2,-y,x+1/2
-y+1/2,z,-x+1/2
z+1/2,y,x+1/2
-y+1/2,-z,x+1/2
-z+1/2,y,-x+1/2
z+1/2,-y,-x+1/2
x+1/2,y+1/2,z
y+1/2,-x+1/2,-z
-x+1/2,-y+1/2,z
-y+1/2,x+1/2,-z
x+1/2,-y+1/2,-z
-y+1/2,-x+1/2,z
-x+1/2,y+1/2,-z
y+1/2,x+1/2,z
z+1/2,x+1/2,y
x+1/2,-z+1/2,-y
-z+1/2,-x+1/2,y
-x+1/2,z+1/2,-y
z+1/2,-x+1/2,-y
-x+1/2,-z+1/2,y
-z+1/2,x+1/2,-y
x+1/2,z+1/2,y
y+1/2,z+1/2,x
y+1/2,-z+1/2,-x
-z+1/2,-y+1/2,x
-y+1/2,z+1/2,-x
z+1/2,y+1/2,x
-y+1/2,-z+1/2,x
-z+1/2,y+1/2,-x
z+1/2,-y+1/2,-x

loop_
_atom_site_label
_atom_site_type_symbol
_atom_site_fract_x
_atom_site_fract_y
_atom_site_fract_z
_atom_site_occupancy
_atom_site_U_iso_or_equiv
S1 S-2 0.25 0.25 0.25 1 0.0
Ag2 Ag+1 0.2095 0.2095 0.0255 0.14 0.0
Ag3 Ag+1 0.1747 0.1747 0.0094 0.113 0.0
I1 I-1 0 0 0 1 0.0
Ag4 Ag+1 0.283 0 0 0.054 0.0
Ag5 Ag+1 0.598 0.598 0.255 0.021 0.0
Ge1 Ge+4 0.5 0.5 0.5 1 0.0
Ag1 Ag+1 0.2347 0.2347 0.0233 0.256 0.0
S2 S-2 0.6195 0.6195 0.6195 1 0.0
Ag6 Ag+1 0.384 0.384 0.309 0.0354 0.0
